data_4113458
loop_
_publ_author_name
'Rudolf J. Wehmschulte'
'Jared M. Steele'
'Jackie D. Young'
'Masood A. Khan'

_publ_section_title
;
 [2,6-Mes2C6H3]2Ga+Li[Al{OCH(CF3)2}4]2- (Mes = 2,4,6-Me3C6H2): A Compound
 Containing a Linear Unsolvated Two-Coordinate Gallium Cation
;
_journal_name_full 'Journal of the American Chemical Society'
_journal_page_first 1470
_journal_page_last 1471
_journal_paper_doi 10.1021/ja029142e
_journal_volume 125
_journal_year 2003
_chemical_formula_sum 'C73.5 H59.25 Al2 Cl0.25 F48 Ga Li O8'
_chemical_formula_weight 2121.94
_chemical_name_systematic
; 
 ? 
;
_space_group_IT_number 2
_symmetry_cell_setting triclinic
_symmetry_space_group_name_Hall '-P 1'
_symmetry_space_group_name_H-M 'P -1'
_atom_sites_solution_hydrogens geom
_atom_sites_solution_primary direct
_atom_sites_solution_secondary difmap
_audit_creation_method SHELXL-97
_cell_angle_alpha 61.1830(10)
_cell_angle_beta 64.6210(10)
_cell_angle_gamma 75.4100(10)
_cell_formula_units_Z 2
_cell_length_a 16.4399(8)
_cell_length_b 18.2990(9)
_cell_length_c 18.6637(9)
_cell_measurement_reflns_used 7507
_cell_measurement_temperature 153(2)
_cell_measurement_theta_max 27.05
_cell_measurement_theta_min 2.21
_cell_volume 4437.3(4)
_computing_cell_refinement 'Bruker SMART'
_computing_data_collection 'Bruker SMART'
_computing_data_reduction 'Bruker SAINT'
_computing_molecular_graphics 'Bruker SHELXTL'
_computing_publication_material 'Bruker SHELXTL'
_computing_structure_refinement 'SHELXL-97 (Sheldrick, 1997)'
_computing_structure_solution 'SHELXS-97 (Sheldrick, 1990)'
_diffrn_ambient_temperature 153(2)
_diffrn_measured_fraction_theta_full 0.992
_diffrn_measured_fraction_theta_max 0.992
_diffrn_measurement_device_type 'CCD area detector'
_diffrn_measurement_method 'phi and omega scans'
_diffrn_radiation_monochromator graphite
_diffrn_radiation_source 'fine-focus sealed tube'
_diffrn_radiation_type MoK\a
_diffrn_radiation_wavelength 0.71073
_diffrn_reflns_av_R_equivalents 0.0186
_diffrn_reflns_av_sigmaI/netI 0.0233
_diffrn_reflns_limit_h_max 20
_diffrn_reflns_limit_h_min -20
_diffrn_reflns_limit_k_max 22
_diffrn_reflns_limit_k_min -22
_diffrn_reflns_limit_l_max 23
_diffrn_reflns_limit_l_min -23
_diffrn_reflns_number 51778
_diffrn_reflns_theta_full 26.50
_diffrn_reflns_theta_max 26.50
_diffrn_reflns_theta_min 2.31
_diffrn_standards_decay_% none
_diffrn_standards_interval_count 0
_diffrn_standards_number 0
_exptl_absorpt_coefficient_mu 0.489
_exptl_absorpt_correction_T_max 0.9259
_exptl_absorpt_correction_T_min 0.8437
_exptl_absorpt_correction_type multi-scan
_exptl_absorpt_process_details Bruker(2001)SADABS,BrukerAXSInc.,Madison,WI
_exptl_crystal_colour colourless
_exptl_crystal_density_diffrn 1.588
_exptl_crystal_description plate
_exptl_crystal_F_000 2121
_exptl_crystal_size_max 0.36
_exptl_crystal_size_mid 0.28
_exptl_crystal_size_min 0.16
_refine_diff_density_max 1.466
_refine_diff_density_min -0.304
_refine_diff_density_rms 0.079
_refine_ls_extinction_method none
_refine_ls_goodness_of_fit_ref 1.071
_refine_ls_hydrogen_treatment mixed
_refine_ls_matrix_type full
_refine_ls_number_parameters 1210
_refine_ls_number_reflns 18247
_refine_ls_number_restraints 24
_refine_ls_restrained_S_all 1.095
_refine_ls_R_factor_all 0.0565
_refine_ls_R_factor_gt 0.0470
_refine_ls_shift/su_max 0.043
_refine_ls_shift/su_mean 0.002
_refine_ls_structure_factor_coef Fsqd
_refine_ls_weighting_details 'calc w=1/[\s^2^(Fo^2^)+(0.1050P)^2^+0.7362P] where P=(Fo^2^+2Fc^2^)/3'
_refine_ls_weighting_scheme calc
_refine_ls_wR_factor_gt 0.1456
_refine_ls_wR_factor_ref 0.1518
_reflns_number_gt 15215
_reflns_number_total 18247
_reflns_threshold_expression >2sigma(I)
_cod_data_source_file ja029142e_s2.cif
_cod_data_source_block rw276bm
_cod_original_formula_sum 'C73.5 H59.25 Al2 Cl0.25 F48 Ga1 Li1 O8'
_cod_database_code 4113458

loop_
_symmetry_equiv_pos_as_xyz
'x, y, z'
'-x, -y, -z'

loop_
_atom_site_label
_atom_site_type_symbol
_atom_site_fract_x
_atom_site_fract_y
_atom_site_fract_z
_atom_site_U_iso_or_equiv
_atom_site_adp_type
_atom_site_occupancy
_atom_site_symmetry_multiplicity
_atom_site_calc_flag
_atom_site_refinement_flags
Ga1 Ga 0.908554(12) -0.813265(11) -0.294915(10) 0.02678(5) Uani 1 1 d .
C1 C 0.92021(14) -1.11646(11) -0.34770(14) 0.0423(5) Uani 1 1 d .
H1A H 0.8836 -1.1215 -0.3748 0.063 Uiso 1 1 calc R
H1B H 0.8885 -1.1390 -0.2840 0.063 Uiso 1 1 calc R
H1C H 0.9783 -1.1478 -0.3612 0.063 Uiso 1 1 calc R
C2 C 0.93611(12) -1.02543(10) -0.38347(11) 0.0327(4) Uani 1 1 d .
C3 C 0.87922(12) -0.96297(10) -0.42108(11) 0.0315(4) Uani 1 1 d .
H3A H 0.8307 -0.9782 -0.4251 0.038 Uiso 1 1 calc R
C4 C 0.89110(11) -0.87883(10) -0.45300(10) 0.0297(4) Uani 1 1 d .
C5 C 0.82930(13) -0.81229(12) -0.49570(13) 0.0417(5) Uani 1 1 d .
H5A H 0.7778 -0.8383 -0.4856 0.062 Uiso 1 1 calc R
H5B H 0.8624 -0.7835 -0.5589 0.062 Uiso 1 1 calc R
H5C H 0.8077 -0.7719 -0.4702 0.062 Uiso 1 1 calc R
C6 C 0.96254(11) -0.85684(9) -0.44648(10) 0.0265(4) Uani 1 1 d .
C7 C 1.02364(11) -0.91893(10) -0.41199(11) 0.0302(4) Uani 1 1 d .
C8 C 1.10873(13) -0.89596(12) -0.41639(14) 0.0424(5) Uani 1 1 d .
H8A H 1.1496 -0.9458 -0.4033 0.064 Uiso 1 1 calc R
H8B H 1.0930 -0.8738 -0.3733 0.064 Uiso 1 1 calc R
H8C H 1.1385 -0.8535 -0.4754 0.064 Uiso 1 1 calc R
C9 C 1.00823(12) -1.00277(10) -0.37972(11) 0.0324(4) Uani 1 1 d .
H9A H 1.0479 -1.0451 -0.3547 0.039 Uiso 1 1 calc R
C10 C 0.97545(11) -0.76701(10) -0.47802(10) 0.0283(4) Uani 1 1 d .
C11 C 1.00913(13) -0.71284(11) -0.56667(11) 0.0357(4) Uani 1 1 d .
H11A H 1.0257 -0.7328 -0.6098 0.043 Uiso 1 1 calc R
C12 C 1.01855(14) -0.62979(11) -0.59205(11) 0.0398(5) Uani 1 1 d .
H12A H 1.0410 -0.5931 -0.6527 0.048 Uiso 1 1 calc R
C13 C 0.99559(13) -0.59934(10) -0.52992(11) 0.0356(4) Uani 1 1 d .
H13A H 1.0020 -0.5421 -0.5484 0.043 Uiso 1 1 calc R
C14 C 0.96321(11) -0.65257(10) -0.44085(10) 0.0288(4) Uani 1 1 d .
C15 C 0.95239(11) -0.73586(9) -0.41589(10) 0.0258(3) Uani 1 1 d .
C16 C 0.94593(11) -0.62438(9) -0.37231(10) 0.0283(4) Uani 1 1 d .
C17 C 1.01234(12) -0.64325(10) -0.33662(10) 0.0302(4) Uani 1 1 d .
C18 C 1.10224(13) -0.68676(12) -0.36992(12) 0.0372(4) Uani 1 1 d .
H18A H 1.1469 -0.6761 -0.3547 0.056 Uiso 1 1 calc R
H18B H 1.1225 -0.6652 -0.4338 0.056 Uiso 1 1 calc R
H18C H 1.0954 -0.7470 -0.3428 0.056 Uiso 1 1 calc R
C19 C 0.99623(13) -0.61816(10) -0.27213(11) 0.0335(4) Uani 1 1 d .
H19A H 1.0412 -0.6308 -0.2480 0.040 Uiso 1 1 calc R
C20 C 0.91649(13) -0.57515(10) -0.24177(11) 0.0339(4) Uani 1 1 d .
C21 C 0.90242(15) -0.54877(12) -0.17205(12) 0.0438(5) Uani 1 1 d .
H21A H 0.9090 -0.5979 -0.1201 0.066 Uiso 1 1 calc R
H21B H 0.8418 -0.5222 -0.1561 0.066 Uiso 1 1 calc R
H21C H 0.9473 -0.5090 -0.1946 0.066 Uiso 1 1 calc R
C22 C 0.85221(12) -0.55581(10) -0.27931(12) 0.0353(4) Uani 1 1 d .
H22A H 0.7974 -0.5264 -0.2593 0.042 Uiso 1 1 calc R
C23 C 0.86571(12) -0.57820(10) -0.34525(11) 0.0324(4) Uani 1 1 d .
C24 C 0.79735(14) -0.55120(13) -0.38867(14) 0.0453(5) Uani 1 1 d .
H24A H 0.7398 -0.5345 -0.3518 0.068 Uiso 1 1 calc R
H24B H 0.7887 -0.5978 -0.3963 0.068 Uiso 1 1 calc R
H24C H 0.8191 -0.5038 -0.4461 0.068 Uiso 1 1 calc R
C25 C 1.08430(18) -1.01506(14) -0.19651(16) 0.0578(6) Uani 1 1 d .
H25A H 1.1435 -1.0312 -0.2317 0.087 Uiso 1 1 calc R
H25B H 1.0412 -1.0021 -0.2251 0.087 Uiso 1 1 calc R
H25C H 1.0634 -1.0613 -0.1380 0.087 Uiso 1 1 calc R
C26 C 1.09170(13) -0.93921(12) -0.18833(12) 0.0389(4) Uani 1 1 d .
C27 C 1.17636(13) -0.91068(13) -0.21692(12) 0.0445(5) Uani 1 1 d .
H27A H 1.2285 -0.9367 -0.2461 0.053 Uiso 1 1 calc R
C28 C 1.18638(13) -0.84552(13) -0.20394(12) 0.0428(5) Uani 1 1 d .
C29 C 1.27809(15) -0.81348(18) -0.23791(17) 0.0653(8) Uani 1 1 d .
H29A H 1.3251 -0.8544 -0.2529 0.098 Uiso 1 1 calc R
H29B H 1.2843 -0.8050 -0.1926 0.098 Uiso 1 1 calc R
H29C H 1.2843 -0.7603 -0.2903 0.098 Uiso 1 1 calc R
C30 C 1.10992(13) -0.81004(12) -0.15885(12) 0.0413(5) Uani 1 1 d .
H30A H 1.1162 -0.7673 -0.1469 0.050 Uiso 1 1 calc R
C31 C 1.02400(12) -0.83535(11) -0.13060(11) 0.0368(5) Uani 1 1 d .
C32 C 0.94266(16) -0.79544(14) -0.08033(15) 0.0539(6) Uani 1 1 d .
H32A H 0.9626 -0.7555 -0.0712 0.081 Uiso 1 1 calc R
H32B H 0.9100 -0.8388 -0.0234 0.081 Uiso 1 1 calc R
H32C H 0.9028 -0.7662 -0.1139 0.081 Uiso 1 1 calc R
C33 C 1.01507(12) -0.89879(11) -0.14757(11) 0.0341(4) Uani 1 1 d .
C34 C 0.92372(13) -0.92559(13) -0.11841(12) 0.0407(5) Uani 1 1 d .
C35 C 0.88145(15) -0.98322(17) -0.03206(14) 0.0630(8) Uani 1 1 d .
H35A H 0.9126 -1.0068 0.0076 0.076 Uiso 1 1 calc R
C36 C 0.79585(17) -1.0064(2) -0.00365(15) 0.0811(10) Uani 1 1 d .
H36A H 0.7695 -1.0464 0.0550 0.097 Uiso 1 1 calc R
C37 C 0.74693(15) -0.97276(18) -0.05839(14) 0.0641(8) Uani 1 1 d .
H37A H 0.6875 -0.9890 -0.0375 0.077 Uiso 1 1 calc R
C38 C 0.78637(12) -0.91480(13) -0.14447(11) 0.0400(5) Uani 1 1 d .
C39 C 0.87385(12) -0.89234(11) -0.17423(11) 0.0342(4) Uani 1 1 d .
C40 C 0.73756(11) -0.87399(11) -0.20712(10) 0.0321(4) Uani 1 1 d .
C41 C 0.71617(13) -0.92157(11) -0.23682(11) 0.0364(4) Uani 1 1 d .
C42 C 0.74216(17) -1.01386(13) -0.20724(15) 0.0542(6) Uani 1 1 d .
H42A H 0.7343 -1.0334 -0.2443 0.081 Uiso 1 1 calc R
H42B H 0.7037 -1.0444 -0.1460 0.081 Uiso 1 1 calc R
H42C H 0.8054 -1.0238 -0.2122 0.081 Uiso 1 1 calc R
C43 C 0.66762(14) -0.88242(13) -0.29203(12) 0.0431(5) Uani 1 1 d .
H43A H 0.6527 -0.9143 -0.3121 0.052 Uiso 1 1 calc R
C44 C 0.64001(13) -0.79838(13) -0.31901(13) 0.0433(5) Uani 1 1 d .
C45 C 0.58589(17) -0.75871(17) -0.37852(17) 0.0671(7) Uani 1 1 d .
H45A H 0.5393 -0.7192 -0.3604 0.101 Uiso 1 1 calc R
H45B H 0.5574 -0.8023 -0.3745 0.101 Uiso 1 1 calc R
H45C H 0.6260 -0.7291 -0.4392 0.101 Uiso 1 1 calc R
C46 C 0.66241(13) -0.75222(12) -0.29035(12) 0.0382(4) Uani 1 1 d .
H46A H 0.6453 -0.6942 -0.3100 0.046 Uiso 1 1 calc R
C47 C 0.70968(12) -0.78831(11) -0.23311(11) 0.0346(4) Uani 1 1 d .
C48 C 0.71902(16) -0.73833(14) -0.19244(13) 0.0494(5) Uani 1 1 d .
H48A H 0.7028 -0.6793 -0.2239 0.074 Uiso 1 1 calc R
H48B H 0.7815 -0.7444 -0.1963 0.074 Uiso 1 1 calc R
H48C H 0.6788 -0.7589 -0.1307 0.074 Uiso 1 1 calc R
Al1 Al 0.48056(3) -0.76929(3) -0.73197(3) 0.02510(10) Uani 1 1 d .
F1 F 0.29318(9) -0.77997(10) -0.46475(8) 0.0668(4) Uani 1 1 d .
F2 F 0.30807(7) -0.77754(8) -0.58610(8) 0.0481(3) Uani 1 1 d .
F3 F 0.29205(8) -0.66298(8) -0.57578(9) 0.0595(4) Uani 1 1 d .
F4 F 0.42797(9) -0.71650(8) -0.46790(7) 0.0551(3) Uani 1 1 d .
F5 F 0.43857(10) -0.60950(7) -0.59076(8) 0.0556(3) Uani 1 1 d .
F6 F 0.55176(8) -0.69582(8) -0.57923(8) 0.0554(3) Uani 1 1 d .
F7 F 0.61266(9) -0.97973(9) -0.68903(11) 0.0735(5) Uani 1 1 d .
F8 F 0.53173(12) -1.07453(8) -0.65377(11) 0.0782(5) Uani 1 1 d .
F9 F 0.52880(10) -1.04441(9) -0.55565(9) 0.0648(4) Uani 1 1 d .
F10 F 0.29985(8) -0.92426(8) -0.61252(9) 0.0561(3) Uani 1 1 d .
F11 F 0.35249(8) -0.97736(8) -0.50975(7) 0.0498(3) Uani 1 1 d .
F12 F 0.35236(9) -1.05191(7) -0.56980(8) 0.0579(3) Uani 1 1 d .
F13 F 0.67067(15) -0.79831(12) -0.98402(9) 0.1026(7) Uani 1 1 d .
F14 F 0.57035(9) -0.85210(8) -0.85519(9) 0.0610(3) Uani 1 1 d .
F15 F 0.70732(10) -0.85191(9) -0.87123(11) 0.0717(4) Uani 1 1 d .
F16 F 0.67954(9) -0.59829(9) -0.94061(10) 0.0672(4) Uani 1 1 d .
F17 F 0.77241(8) -0.70219(9) -0.93876(9) 0.0601(4) Uani 1 1 d .
F18 F 0.71653(10) -0.64251(12) -1.03901(8) 0.0786(5) Uani 1 1 d .
F19 F 0.37736(10) -0.83931(9) -0.83651(10) 0.0672(4) Uani 1 1 d .
F20 F 0.25516(9) -0.76917(10) -0.85106(10) 0.0670(4) Uani 1 1 d .
F21 F 0.38208(11) -0.71295(10) -0.93448(8) 0.0726(4) Uani 1 1 d .
F22 F 0.27534(11) -0.62982(9) -0.73843(11) 0.0788(4) Uani 1 1 d .
F23 F 0.18968(9) -0.65708(10) -0.78159(10) 0.0666(4) Uani 1 1 d .
F24 F 0.30955(10) -0.59121(9) -0.87427(10) 0.0699(4) Uani 1 1 d .
O1 O 0.47402(7) -0.71544(7) -0.67262(7) 0.0269(2) Uani 1 1 d .
O2 O 0.47245(8) -0.87332(7) -0.65917(7) 0.0314(3) Uani 1 1 d .
O3 O 0.58767(8) -0.73412(7) -0.81137(7) 0.0302(3) Uani 1 1 d .
O4 O 0.41362(8) -0.73092(8) -0.79358(8) 0.0364(3) Uani 1 1 d .
C49 C 0.43347(11) -0.74253(10) -0.58171(10) 0.0294(4) Uani 1 1 d .
H49A H 0.4555 -0.8017 -0.5531 0.035 Uiso 1 1 calc R
C50 C 0.46219(13) -0.68985(12) -0.55480(12) 0.0384(4) Uani 1 1 d .
C51 C 0.33094(13) -0.73988(13) -0.55151(12) 0.0412(5) Uani 1 1 d .
C52 C 0.45768(13) -0.94559(10) -0.65556(11) 0.0338(4) Uani 1 1 d .
H52A H 0.4570 -0.9334 -0.7136 0.041 Uiso 1 1 calc R
C53 C 0.53301(15) -1.01146(12) -0.63766(14) 0.0474(5) Uani 1 1 d .
C54 C 0.36591(13) -0.97581(11) -0.58545(12) 0.0398(4) Uani 1 1 d .
C55 C 0.61833(13) -0.72251(12) -0.89808(11) 0.0383(4) Uani 1 1 d .
H55A H 0.5684 -0.6941 -0.9211 0.046 Uiso 1 1 calc R
C56 C 0.64370(16) -0.80665(15) -0.90274(13) 0.0543(6) Uani 1 1 d .
C57 C 0.69831(14) -0.66673(14) -0.95446(12) 0.0465(5) Uani 1 1 d .
C58 C 0.32858(12) -0.73603(12) -0.78611(12) 0.0360(4) Uani 1 1 d .
H58A H 0.2975 -0.7795 -0.7263 0.043 Uiso 1 1 calc R
C59 C 0.33533(14) -0.76290(14) -0.85352(14) 0.0476(5) Uani 1 1 d .
C60 C 0.27585(15) -0.65214(14) -0.79597(15) 0.0500(5) Uani 1 1 d .
Al2 Al 0.69896(3) -0.55661(3) -0.77297(3) 0.02745(11) Uani 1 1 d .
F25 F 0.62455(15) -0.56069(14) -0.50866(11) 0.1094(8) Uani 1 1 d .
F26 F 0.55867(11) -0.48284(13) -0.59871(12) 0.1000(6) Uani 1 1 d .
F27 F 0.63737(16) -0.43135(11) -0.57154(13) 0.1139(7) Uani 1 1 d .
F28 F 0.81495(11) -0.47787(10) -0.61446(11) 0.0797(4) Uani 1 1 d .
F29 F 0.80081(12) -0.60515(10) -0.57764(12) 0.0840(5) Uani 1 1 d .
F30 F 0.87103(9) -0.52405(12) -0.71213(11) 0.0816(5) Uani 1 1 d .
F31 F 0.46775(9) -0.42349(8) -0.72598(10) 0.0632(4) Uani 1 1 d .
F32 F 0.50641(10) -0.32937(8) -0.85911(11) 0.0735(5) Uani 1 1 d .
F33 F 0.60343(9) -0.38696(8) -0.79585(10) 0.0639(4) Uani 1 1 d .
F34 F 0.50146(9) -0.55166(9) -0.86702(10) 0.0647(4) Uani 1 1 d .
F35 F 0.40824(9) -0.50761(11) -0.77453(12) 0.0788(5) Uani 1 1 d .
F36 F 0.45614(11) -0.42209(11) -0.90980(12) 0.0963(6) Uani 1 1 d .
F37 F 0.81101(11) -0.42526(12) -1.04327(10) 0.0853(5) Uani 1 1 d .
F38 F 0.87887(12) -0.54174(10) -0.98867(9) 0.0738(4) Uani 1 1 d .
F39 F 0.95057(11) -0.42980(11) -1.06604(9) 0.0808(5) Uani 1 1 d .
F40 F 0.82063(15) -0.35760(10) -0.86351(11) 0.0962(6) Uani 1 1 d .
F41 F 0.78879(14) -0.31179(10) -0.97678(13) 0.0971(7) Uani 1 1 d .
F42 F 0.92767(12) -0.33240(11) -0.98746(13) 0.1029(6) Uani 1 1 d .
F43 F 0.64914(8) -0.81618(7) -0.64298(9) 0.0561(4) Uani 1 1 d .
F44 F 0.77786(9) -0.87127(8) -0.63263(9) 0.0571(4) Uani 1 1 d .
F45 F 0.75772(10) -0.82667(7) -0.75358(9) 0.0595(4) Uani 1 1 d .
F46 F 0.91778(8) -0.77074(9) -0.72799(10) 0.0676(5) Uani 1 1 d .
F47 F 0.88724(9) -0.71506(9) -0.84461(8) 0.0615(4) Uani 1 1 d .
F48 F 0.88552(8) -0.63864(8) -0.78651(9) 0.0570(4) Uani 1 1 d .
O5 O 0.70071(8) -0.56143(8) -0.67942(8) 0.0365(3) Uani 1 1 d .
O6 O 0.59341(8) -0.54118(7) -0.78367(8) 0.0318(3) Uani 1 1 d .
O7 O 0.76264(9) -0.48182(8) -0.86798(9) 0.0422(4) Uani 1 1 d .
O8 O 0.71309(7) -0.66213(7) -0.75653(7) 0.0289(3) Uani 1 1 d .
C61 C 0.71480(13) -0.50296(11) -0.66015(12) 0.0381(4) Uani 1 1 d .
H61A H 0.7225 -0.4478 -0.7126 0.046 Uiso 1 1 calc R
C62 C 0.80045(15) -0.52858(15) -0.63986(16) 0.0535(5) Uani 1 1 d .
C63 C 0.63227(18) -0.49504(16) -0.58357(16) 0.0604(7) Uani 1 1 d .
C64 C 0.56004(12) -0.46775(11) -0.83877(13) 0.0380(5) Uani 1 1 d .
H64A H 0.6087 -0.4462 -0.8981 0.046 Uiso 1 1 calc R
C65 C 0.53351(14) -0.40190(13) -0.80411(16) 0.0496(6) Uani 1 1 d .
C66 C 0.48071(14) -0.48692(14) -0.84766(16) 0.0508(6) Uani 1 1 d .
C67 C 0.84630(12) -0.45260(12) -0.92219(12) 0.0368(4) Uani 1 1 d .
H67A H 0.8907 -0.4876 -0.8934 0.044 Uiso 1 1 calc R
C68 C 0.87069(15) -0.46100(15) -1.00609(13) 0.0506(6) Uani 1 1 d .
C69 C 0.84549(18) -0.36239(15) -0.93835(17) 0.0631(7) Uani 1 1 d .
C70 C 0.76502(12) -0.72445(11) -0.71200(11) 0.0322(4) Uani 1 1 d .
H70A H 0.7536 -0.7195 -0.6573 0.039 Uiso 1 1 calc R
C71 C 0.73764(13) -0.81053(11) -0.68594(13) 0.0396(5) Uani 1 1 d .
C72 C 0.86452(13) -0.71310(12) -0.76861(13) 0.0406(5) Uani 1 1 d .
Li1 Li 0.5922(2) -0.66072(18) -0.7600(2) 0.0344(7) Uani 1 1 d .
Cl1 Cl 0.52864(16) -1.02171(16) -0.85289(17) 0.0619(6) Uani 0.25 1 d PU
C73 C 0.5130 -1.0159 -0.9248 0.091 Uani 0.50 1 d PU
H73A H 0.5220 -1.0267 -0.8729 0.109 Uiso 0.25 1 d P
C74 C 0.4971 -0.9343 -0.9813 0.086 Uani 0.50 1 d PU
H74A H 0.4951 -0.8887 -0.9684 0.103 Uiso 0.50 1 d P
C75 C 0.4841 -0.9184 -1.0570 0.093 Uani 0.50 1 d PU
H75A H 0.4731 -0.8620 -1.0955 0.111 Uiso 0.50 1 d P

loop_
_atom_site_aniso_label
_atom_site_aniso_U_11
_atom_site_aniso_U_22
_atom_site_aniso_U_33
_atom_site_aniso_U_23
_atom_site_aniso_U_13
_atom_site_aniso_U_12
Ga1 0.02856(8) 0.02633(8) 0.02018(7) -0.00620(6) -0.00759(6) -0.00351(7)
C1 0.0453(10) 0.0263(8) 0.0513(10) -0.0164(7) -0.0133(8) -0.0038(7)
C2 0.0372(8) 0.0257(7) 0.0319(7) -0.0129(6) -0.0071(7) -0.0052(7)
C3 0.0319(8) 0.0298(7) 0.0343(7) -0.0140(6) -0.0100(6) -0.0071(7)
C4 0.0325(8) 0.0277(7) 0.0261(7) -0.0104(6) -0.0083(6) -0.0040(6)
C5 0.0434(9) 0.0371(9) 0.0423(9) -0.0077(7) -0.0231(7) -0.0050(8)
C6 0.0323(7) 0.0240(7) 0.0207(6) -0.0090(5) -0.0054(6) -0.0065(6)
C7 0.0297(7) 0.0302(7) 0.0298(7) -0.0132(6) -0.0083(6) -0.0042(6)
C8 0.0364(8) 0.0405(9) 0.0525(9) -0.0164(8) -0.0205(8) -0.0051(8)
C9 0.0314(8) 0.0271(7) 0.0367(8) -0.0135(6) -0.0134(6) 0.0032(7)
C10 0.0329(8) 0.0256(7) 0.0245(6) -0.0096(6) -0.0083(6) -0.0052(6)
C11 0.0503(10) 0.0312(7) 0.0235(7) -0.0117(6) -0.0070(7) -0.0107(7)
C12 0.0578(11) 0.0302(8) 0.0238(7) -0.0068(6) -0.0075(7) -0.0141(8)
C13 0.0485(10) 0.0231(7) 0.0292(7) -0.0084(6) -0.0079(7) -0.0099(7)
C14 0.0315(8) 0.0259(7) 0.0271(7) -0.0110(6) -0.0080(6) -0.0041(6)
C15 0.0297(7) 0.0221(7) 0.0222(6) -0.0070(5) -0.0083(6) -0.0033(6)
C16 0.0347(8) 0.0226(6) 0.0234(6) -0.0101(5) -0.0042(6) -0.0063(6)
C17 0.0345(8) 0.0234(7) 0.0261(7) -0.0079(6) -0.0074(6) -0.0035(6)
C18 0.0374(9) 0.0394(8) 0.0377(8) -0.0214(7) -0.0144(7) 0.0052(7)
C19 0.0421(9) 0.0294(7) 0.0277(7) -0.0106(6) -0.0121(7) -0.0047(7)
C20 0.0453(9) 0.0249(7) 0.0257(7) -0.0104(6) -0.0041(7) -0.0097(7)
C21 0.0603(12) 0.0373(8) 0.0297(8) -0.0175(7) -0.0055(8) -0.0094(9)
C22 0.0359(9) 0.0271(7) 0.0358(8) -0.0164(6) -0.0021(7) -0.0043(7)
C23 0.0330(8) 0.0263(7) 0.0341(7) -0.0135(6) -0.0069(7) -0.0043(7)
C24 0.0403(10) 0.0473(10) 0.0517(10) -0.0272(8) -0.0165(8) 0.0047(8)
C25 0.0714(14) 0.0513(11) 0.0556(11) -0.0265(9) -0.0267(10) 0.0032(11)
C26 0.0398(9) 0.0434(9) 0.0332(7) -0.0154(7) -0.0177(7) 0.0042(8)
C27 0.0335(9) 0.0535(11) 0.0365(8) -0.0164(8) -0.0141(7) 0.0098(8)
C28 0.0334(8) 0.0510(11) 0.0331(8) -0.0072(8) -0.0138(7) -0.0050(8)
C29 0.0405(11) 0.0814(17) 0.0568(13) -0.0119(12) -0.0174(10) -0.0142(11)
C30 0.0451(9) 0.0384(9) 0.0349(8) -0.0084(7) -0.0165(7) -0.0056(8)
C31 0.0357(9) 0.0331(8) 0.0282(7) -0.0060(7) -0.0109(7) 0.0025(7)
C32 0.0511(12) 0.0436(11) 0.0451(10) -0.0153(9) -0.0059(9) 0.0028(10)
C33 0.0325(8) 0.0357(9) 0.0255(7) -0.0035(6) -0.0152(6) 0.0000(7)
C34 0.0361(8) 0.0432(10) 0.0301(8) -0.0017(7) -0.0160(7) -0.0047(8)
C35 0.0516(11) 0.0764(16) 0.0339(9) 0.0131(10) -0.0251(8) -0.0211(11)
C36 0.0651(13) 0.106(2) 0.0327(10) 0.0226(12) -0.0240(10) -0.0411(14)
C37 0.0415(10) 0.0884(17) 0.0330(9) 0.0090(10) -0.0146(8) -0.0295(11)
C38 0.0329(8) 0.0495(10) 0.0249(7) -0.0043(7) -0.0107(7) -0.0068(8)
C39 0.0315(8) 0.0345(8) 0.0225(7) -0.0008(6) -0.0094(6) -0.0044(7)
C40 0.0255(7) 0.0394(8) 0.0233(7) -0.0085(6) -0.0065(6) -0.0039(7)
C41 0.0357(8) 0.0369(8) 0.0308(7) -0.0140(7) -0.0083(7) -0.0009(7)
C42 0.0657(14) 0.0373(10) 0.0438(10) -0.0139(8) -0.0130(10) 0.0020(10)
C43 0.0518(10) 0.0469(9) 0.0411(8) -0.0228(7) -0.0212(8) -0.0025(9)
C44 0.0437(9) 0.0501(10) 0.0422(8) -0.0200(8) -0.0241(7) 0.0040(8)
C45 0.0763(13) 0.0685(14) 0.0792(12) -0.0288(11) -0.0597(11) 0.0119(12)
C46 0.0398(9) 0.0355(8) 0.0392(8) -0.0166(7) -0.0176(7) 0.0052(8)
C47 0.0326(8) 0.0409(8) 0.0292(7) -0.0152(6) -0.0083(6) -0.0052(7)
C48 0.0623(12) 0.0507(10) 0.0424(9) -0.0205(8) -0.0190(9) -0.0130(10)
Al1 0.0245(2) 0.0263(2) 0.02571(19) -0.01224(16) -0.00834(17) -0.00251(18)
F1 0.0441(6) 0.1037(10) 0.0381(6) -0.0291(6) 0.0081(5) -0.0260(7)
F2 0.0326(5) 0.0617(6) 0.0565(6) -0.0333(5) -0.0089(5) -0.0092(5)
F3 0.0409(6) 0.0633(7) 0.0821(7) -0.0472(6) -0.0218(6) 0.0181(6)
F4 0.0672(7) 0.0706(7) 0.0325(5) -0.0278(5) -0.0096(5) -0.0155(6)
F5 0.0771(8) 0.0391(5) 0.0568(6) -0.0269(5) -0.0203(6) -0.0068(6)
F6 0.0412(6) 0.0808(7) 0.0628(6) -0.0449(5) -0.0140(5) -0.0114(6)
F7 0.0456(7) 0.0566(8) 0.0947(10) -0.0288(7) -0.0163(7) 0.0096(6)
F8 0.1010(11) 0.0483(6) 0.1054(9) -0.0527(6) -0.0428(8) 0.0159(7)
F9 0.0792(8) 0.0527(7) 0.0634(7) -0.0187(6) -0.0452(6) 0.0168(6)
F10 0.0429(6) 0.0565(7) 0.0629(7) -0.0119(6) -0.0248(5) -0.0120(5)
F11 0.0533(6) 0.0598(6) 0.0361(5) -0.0185(5) -0.0088(5) -0.0207(5)
F12 0.0780(7) 0.0429(6) 0.0575(6) -0.0142(5) -0.0233(6) -0.0283(6)
F13 0.1495(16) 0.1162(11) 0.0457(6) -0.0547(7) -0.0029(8) -0.0300(12)
F14 0.0653(7) 0.0684(7) 0.0611(6) -0.0387(5) -0.0107(6) -0.0216(6)
F15 0.0580(8) 0.0680(7) 0.0939(9) -0.0530(7) -0.0180(7) 0.0101(7)
F16 0.0524(7) 0.0557(7) 0.0717(8) -0.0210(6) -0.0010(7) -0.0211(6)
F17 0.0365(6) 0.0787(8) 0.0569(7) -0.0252(6) -0.0102(5) -0.0106(6)
F18 0.0676(8) 0.1197(12) 0.0267(6) -0.0103(7) -0.0026(6) -0.0419(8)
F19 0.0760(8) 0.0648(7) 0.0922(8) -0.0497(6) -0.0447(7) 0.0071(7)
F20 0.0653(7) 0.0789(8) 0.0794(7) -0.0304(6) -0.0435(6) -0.0152(7)
F21 0.0902(9) 0.0917(9) 0.0376(6) -0.0207(6) -0.0173(6) -0.0332(8)
F22 0.0971(9) 0.0732(8) 0.1044(8) -0.0603(7) -0.0675(7) 0.0389(7)
F23 0.0431(6) 0.0792(9) 0.0713(8) -0.0267(7) -0.0299(6) 0.0114(6)
F24 0.0717(8) 0.0424(7) 0.0781(9) -0.0012(6) -0.0418(7) -0.0012(6)
O1 0.0279(5) 0.0284(5) 0.0253(4) -0.0138(4) -0.0068(4) -0.0033(4)
O2 0.0354(6) 0.0272(5) 0.0340(5) -0.0125(4) -0.0133(5) -0.0058(5)
O3 0.0289(5) 0.0382(6) 0.0241(5) -0.0153(4) -0.0056(4) -0.0058(5)
O4 0.0365(6) 0.0397(6) 0.0374(5) -0.0133(5) -0.0196(5) -0.0048(5)
C49 0.0287(7) 0.0303(7) 0.0259(7) -0.0132(6) -0.0051(6) -0.0027(6)
C50 0.0405(9) 0.0459(9) 0.0314(7) -0.0217(7) -0.0077(7) -0.0052(8)
C51 0.0339(9) 0.0509(10) 0.0369(8) -0.0237(7) -0.0046(7) -0.0038(8)
C52 0.0453(9) 0.0286(7) 0.0321(7) -0.0130(6) -0.0165(7) -0.0046(7)
C53 0.0532(11) 0.0365(9) 0.0553(10) -0.0235(8) -0.0208(9) 0.0032(9)
C54 0.0496(9) 0.0337(8) 0.0416(8) -0.0121(7) -0.0209(8) -0.0116(8)
C55 0.0340(8) 0.0543(10) 0.0243(7) -0.0173(7) -0.0039(6) -0.0100(8)
C56 0.0553(12) 0.0746(12) 0.0377(9) -0.0362(9) -0.0003(9) -0.0156(11)
C57 0.0395(10) 0.0603(12) 0.0296(8) -0.0148(8) -0.0038(8) -0.0122(9)
C58 0.0353(8) 0.0377(9) 0.0344(8) -0.0088(7) -0.0184(7) -0.0047(7)
C59 0.0502(10) 0.0517(10) 0.0493(9) -0.0176(8) -0.0253(8) -0.0113(9)
C60 0.0491(10) 0.0484(11) 0.0541(10) -0.0169(9) -0.0308(9) 0.0065(9)
Al2 0.0220(2) 0.0273(2) 0.0328(2) -0.01576(17) -0.00670(17) -0.00062(18)
F25 0.1130(15) 0.1124(14) 0.0438(8) -0.0232(9) 0.0106(9) -0.0065(12)
F26 0.0508(9) 0.1627(14) 0.0986(10) -0.0916(10) -0.0056(8) 0.0113(10)
F27 0.1351(17) 0.1154(9) 0.1253(10) -0.1043(8) -0.0242(11) 0.0092(11)
F28 0.0971(9) 0.0914(8) 0.0851(8) -0.0459(7) -0.0380(7) -0.0330(8)
F29 0.1016(9) 0.0594(8) 0.1066(10) -0.0182(7) -0.0729(8) -0.0017(8)
F30 0.0435(7) 0.1329(11) 0.0943(9) -0.0730(8) -0.0179(7) -0.0068(8)
F31 0.0492(7) 0.0552(7) 0.0740(8) -0.0377(6) -0.0072(6) 0.0085(6)
F32 0.0699(9) 0.0321(6) 0.0964(10) -0.0171(6) -0.0325(8) 0.0143(6)
F33 0.0521(7) 0.0540(6) 0.1028(9) -0.0506(6) -0.0275(6) 0.0053(6)
F34 0.0535(6) 0.0684(7) 0.0981(8) -0.0483(6) -0.0407(6) 0.0068(6)
F35 0.0341(6) 0.1058(11) 0.1007(10) -0.0530(9) -0.0152(7) -0.0086(7)
F36 0.1039(9) 0.0618(9) 0.1278(11) -0.0035(8) -0.0927(8) 0.0023(8)
F37 0.0829(9) 0.1160(13) 0.0660(7) -0.0321(8) -0.0504(7) 0.0087(9)
F38 0.1000(11) 0.0768(8) 0.0560(6) -0.0398(6) -0.0262(7) -0.0026(8)
F39 0.0617(9) 0.1058(12) 0.0407(7) -0.0237(7) 0.0091(6) -0.0178(8)
F40 0.1462(15) 0.0692(8) 0.0720(9) -0.0393(7) -0.0062(10) -0.0456(9)
F41 0.1191(14) 0.0413(8) 0.1051(13) -0.0133(8) -0.0442(11) 0.0044(9)
F42 0.0933(10) 0.0918(10) 0.1002(12) -0.0328(9) 0.0087(10) -0.0658(9)
F43 0.0403(6) 0.0368(6) 0.0791(8) -0.0207(5) -0.0154(6) -0.0031(5)
F44 0.0605(7) 0.0352(6) 0.0651(7) -0.0072(5) -0.0355(6) 0.0069(5)
F45 0.0848(9) 0.0415(5) 0.0658(6) -0.0327(5) -0.0330(6) 0.0062(6)
F46 0.0362(6) 0.0669(9) 0.0745(8) -0.0120(7) -0.0281(6) 0.0126(6)
F47 0.0442(7) 0.0836(8) 0.0495(6) -0.0376(6) -0.0042(5) 0.0038(6)
F48 0.0347(5) 0.0561(7) 0.0700(7) -0.0222(6) -0.0116(5) -0.0102(5)
O5 0.0383(6) 0.0381(6) 0.0388(5) -0.0208(5) -0.0116(5) -0.0061(5)
O6 0.0259(5) 0.0276(5) 0.0389(6) -0.0133(4) -0.0121(4) 0.0016(5)
O7 0.0307(6) 0.0358(6) 0.0450(7) -0.0131(5) -0.0026(5) -0.0072(5)
O8 0.0255(5) 0.0267(5) 0.0353(5) -0.0152(4) -0.0123(4) 0.0035(4)
C61 0.0472(10) 0.0335(8) 0.0350(8) -0.0177(7) -0.0100(7) -0.0072(8)
C62 0.0536(11) 0.0611(11) 0.0629(11) -0.0345(9) -0.0214(9) -0.0124(10)
C63 0.0638(14) 0.0675(13) 0.0522(11) -0.0391(10) -0.0094(10) 0.0001(12)
C64 0.0294(8) 0.0312(8) 0.0444(9) -0.0115(7) -0.0138(7) 0.0033(7)
C65 0.0363(10) 0.0342(9) 0.0700(12) -0.0212(9) -0.0176(9) 0.0058(8)
C66 0.0385(9) 0.0442(11) 0.0648(12) -0.0169(9) -0.0276(9) 0.0080(9)
C67 0.0288(8) 0.0410(9) 0.0337(8) -0.0118(7) -0.0072(7) -0.0072(7)
C68 0.0477(11) 0.0611(13) 0.0358(9) -0.0169(9) -0.0134(8) -0.0031(10)
C69 0.0694(14) 0.0505(12) 0.0510(12) -0.0139(10) -0.0016(11) -0.0278(11)
C70 0.0309(8) 0.0317(8) 0.0331(7) -0.0142(6) -0.0136(6) 0.0038(7)
C71 0.0391(9) 0.0310(8) 0.0454(9) -0.0152(7) -0.0187(7) 0.0064(7)
C72 0.0306(8) 0.0428(9) 0.0424(9) -0.0172(7) -0.0143(7) 0.0070(8)
Li1 0.0313(13) 0.0330(13) 0.0415(13) -0.0179(11) -0.0117(11) -0.0043(11)
Cl1 0.0463(10) 0.0757(11) 0.0724(11) -0.0448(9) -0.0080(9) -0.0139(9)
C73 0.056 0.098 0.080 -0.034 0.005 -0.007
C74 0.054 0.097 0.092 -0.043 -0.011 -0.002
C75 0.063 0.098 0.102 -0.043 -0.006 -0.021

loop_
_atom_type_symbol
_atom_type_description
_atom_type_scat_dispersion_real
_atom_type_scat_dispersion_imag
_atom_type_scat_source
C C 0.0033 0.0016 'International Tables Vol C Tables 4.2.6.8 and 6.1.1.4'
H H 0.0000 0.0000 'International Tables Vol C Tables 4.2.6.8 and 6.1.1.4'
O O 0.0106 0.0060 'International Tables Vol C Tables 4.2.6.8 and 6.1.1.4'
F F 0.0171 0.0103 'International Tables Vol C Tables 4.2.6.8 and 6.1.1.4'
Al Al 0.0645 0.0514 'International Tables Vol C Tables 4.2.6.8 and 6.1.1.4'
Ga Ga 0.2307 1.6083 'International Tables Vol C Tables 4.2.6.8 and 6.1.1.4'
Cl Cl 0.1484 0.1585 'International Tables Vol C Tables 4.2.6.8 and 6.1.1.4'
Li Li -0.0003 0.0001 'International Tables Vol C Tables 4.2.6.8 and 6.1.1.4'

loop_
_geom_angle_atom_site_label_1
_geom_angle_atom_site_label_2
_geom_angle_atom_site_label_3
_geom_angle
_geom_angle_site_symmetry_1
C15 Ga1 C39 175.69(7) .
C2 C1 H1A 109.5 .
C2 C1 H1B 109.5 .
H1A C1 H1B 109.5 .
C2 C1 H1C 109.5 .
H1A C1 H1C 109.5 .
H1B C1 H1C 109.5 .
C3 C2 C9 118.75(16) .
C3 C2 C1 120.62(18) .
C9 C2 C1 120.63(17) .
C2 C3 C4 121.94(18) .
C2 C3 H3A 119.0 .
C4 C3 H3A 119.0 .
C3 C4 C6 118.75(16) .
C3 C4 C5 120.59(17) .
C6 C4 C5 120.65(15) .
C4 C5 H5A 109.5 .
C4 C5 H5B 109.5 .
H5A C5 H5B 109.5 .
C4 C5 H5C 109.5 .
H5A C5 H5C 109.5 .
H5B C5 H5C 109.5 .
C4 C6 C7 120.44(15) .
C4 C6 C10 119.93(15) .
C7 C6 C10 119.62(16) .
C9 C7 C6 118.61(17) .
C9 C7 C8 120.06(16) .
C6 C7 C8 121.13(15) .
C7 C8 H8A 109.5 .
C7 C8 H8B 109.5 .
H8A C8 H8B 109.5 .
C7 C8 H8C 109.5 .
H8A C8 H8C 109.5 .
H8B C8 H8C 109.5 .
C2 C9 C7 121.40(16) .
C2 C9 H9A 119.3 .
C7 C9 H9A 119.3 .
C11 C10 C15 118.64(15) .
C11 C10 C6 122.63(16) .
C15 C10 C6 118.72(13) .
C12 C11 C10 120.07(17) .
C12 C11 H11A 120.0 .
C10 C11 H11A 120.0 .
C11 C12 C13 120.95(15) .
C11 C12 H12A 119.5 .
C13 C12 H12A 119.5 .
C14 C13 C12 120.10(16) .
C14 C13 H13A 119.9 .
C12 C13 H13A 119.9 .
C13 C14 C15 118.52(16) .
C13 C14 C16 121.74(15) .
C15 C14 C16 119.61(14) .
C14 C15 C10 121.70(14) .
C14 C15 Ga1 121.23(13) .
C10 C15 Ga1 117.05(11) .
C17 C16 C23 120.42(17) .
C17 C16 C14 118.52(15) .
C23 C16 C14 121.05(17) .
C19 C17 C16 118.81(16) .
C19 C17 C18 119.81(18) .
C16 C17 C18 121.32(17) .
C17 C18 H18A 109.5 .
C17 C18 H18B 109.5 .
H18A C18 H18B 109.5 .
C17 C18 H18C 109.5 .
H18A C18 H18C 109.5 .
H18B C18 H18C 109.5 .
C17 C19 C20 122.17(19) .
C17 C19 H19A 118.9 .
C20 C19 H19A 118.9 .
C19 C20 C22 117.97(18) .
C19 C20 C21 120.19(19) .
C22 C20 C21 121.81(17) .
C20 C21 H21A 109.5 .
C20 C21 H21B 109.5 .
H21A C21 H21B 109.5 .
C20 C21 H21C 109.5 .
H21A C21 H21C 109.5 .
H21B C21 H21C 109.5 .
C23 C22 C20 122.11(17) .
C23 C22 H22A 118.9 .
C20 C22 H22A 118.9 .
C22 C23 C16 118.44(18) .
C22 C23 C24 120.67(17) .
C16 C23 C24 120.87(18) .
C23 C24 H24A 109.5 .
C23 C24 H24B 109.5 .
H24A C24 H24B 109.5 .
C23 C24 H24C 109.5 .
H24A C24 H24C 109.5 .
H24B C24 H24C 109.5 .
C26 C25 H25A 109.5 .
C26 C25 H25B 109.5 .
H25A C25 H25B 109.5 .
C26 C25 H25C 109.5 .
H25A C25 H25C 109.5 .
H25B C25 H25C 109.5 .
C27 C26 C33 118.5(2) .
C27 C26 C25 120.20(19) .
C33 C26 C25 121.15(19) .
C28 C27 C26 121.89(19) .
C28 C27 H27A 119.1 .
C26 C27 H27A 119.1 .
C30 C28 C27 118.26(19) .
C30 C28 C29 120.5(2) .
C27 C28 C29 121.3(2) .
C28 C29 H29A 109.5 .
C28 C29 H29B 109.5 .
H29A C29 H29B 109.5 .
C28 C29 H29C 109.5 .
H29A C29 H29C 109.5 .
H29B C29 H29C 109.5 .
C28 C30 C31 121.8(2) .
C28 C30 H30A 119.1 .
C31 C30 H30A 119.1 .
C30 C31 C33 118.96(17) .
C30 C31 C32 119.7(2) .
C33 C31 C32 121.29(19) .
C31 C32 H32A 109.5 .
C31 C32 H32B 109.5 .
H32A C32 H32B 109.5 .
C31 C32 H32C 109.5 .
H32A C32 H32C 109.5 .
H32B C32 H32C 109.5 .
C31 C33 C26 120.36(18) .
C31 C33 C34 119.30(17) .
C26 C33 C34 120.29(19) .
C35 C34 C39 116.81(18) .
C35 C34 C33 120.81(18) .
C39 C34 C33 122.33(15) .
C36 C35 C34 121.3(2) .
C36 C35 H35A 119.4 .
C34 C35 H35A 119.4 .
C35 C36 C37 121.6(2) .
C35 C36 H36A 119.2 .
C37 C36 H36A 119.2 .
C36 C37 C38 118.8(2) .
C36 C37 H37A 120.6 .
C38 C37 H37A 120.6 .
C37 C38 C39 119.87(18) .
C37 C38 C40 122.27(18) .
C39 C38 C40 117.85(15) .
C38 C39 C34 121.60(15) .
C38 C39 Ga1 109.55(13) .
C34 C39 Ga1 128.85(13) .
C41 C40 C47 120.43(17) .
C41 C40 C38 119.96(17) .
C47 C40 C38 119.54(19) .
C43 C41 C40 118.40(17) .
C43 C41 C42 120.2(2) .
C40 C41 C42 121.38(19) .
C41 C42 H42A 109.5 .
C41 C42 H42B 109.5 .
H42A C42 H42B 109.5 .
C41 C42 H42C 109.5 .
H42A C42 H42C 109.5 .
H42B C42 H42C 109.5 .
C41 C43 C44 122.3(2) .
C41 C43 H43A 118.8 .
C44 C43 H43A 118.8 .
C46 C44 C43 118.69(19) .
C46 C44 C45 121.0(2) .
C43 C44 C45 120.3(2) .
C44 C45 H45A 109.5 .
C44 C45 H45B 109.5 .
H45A C45 H45B 109.5 .
C44 C45 H45C 109.5 .
H45A C45 H45C 109.5 .
H45B C45 H45C 109.5 .
C44 C46 C47 121.83(18) .
C44 C46 H46A 119.1 .
C47 C46 H46A 119.1 .
C46 C47 C40 118.28(19) .
C46 C47 C48 119.30(18) .
C40 C47 C48 121.96(18) .
C47 C48 H48A 109.5 .
C47 C48 H48B 109.5 .
H48A C48 H48B 109.5 .
C47 C48 H48C 109.5 .
H48A C48 H48C 109.5 .
H48B C48 H48C 109.5 .
O4 Al1 O2 116.28(7) .
O4 Al1 O1 117.50(6) .
O2 Al1 O1 105.97(6) .
O4 Al1 O3 102.88(6) .
O2 Al1 O3 118.40(6) .
O1 Al1 O3 94.29(6) .
C49 O1 Al1 126.25(10) .
C49 O1 Li1 131.50(15) .
Al1 O1 Li1 92.95(11) .
C52 O2 Al1 137.17(12) .
C55 O3 Al1 124.72(12) .
C55 O3 Li1 131.05(14) .
Al1 O3 Li1 93.14(10) .
C58 O4 Al1 140.64(11) .
O1 C49 C50 109.46(13) .
O1 C49 C51 111.32(15) .
C50 C49 C51 111.38(15) .
O1 C49 H49A 108.2 .
C50 C49 H49A 108.2 .
C51 C49 H49A 108.2 .
F5 C50 F4 108.14(16) .
F5 C50 F6 106.68(15) .
F4 C50 F6 107.16(17) .
F5 C50 C49 113.56(17) .
F4 C50 C49 111.05(15) .
F6 C50 C49 109.98(15) .
F1 C51 F3 107.59(16) .
F1 C51 F2 107.22(17) .
F3 C51 F2 106.14(17) .
F1 C51 C49 111.55(17) .
F3 C51 C49 114.07(16) .
F2 C51 C49 109.91(15) .
O2 C52 C53 110.41(17) .
O2 C52 C54 109.31(15) .
C53 C52 C54 111.51(15) .
O2 C52 H52A 108.5 .
C53 C52 H52A 108.5 .
C54 C52 H52A 108.5 .
F7 C53 F9 107.4(2) .
F7 C53 F8 106.66(19) .
F9 C53 F8 106.76(17) .
F7 C53 C52 110.85(16) .
F9 C53 C52 113.46(17) .
F8 C53 C52 111.3(2) .
F11 C54 F12 107.66(15) .
F11 C54 F10 106.51(16) .
F12 C54 F10 106.35(17) .
F11 C54 C52 113.64(17) .
F12 C54 C52 112.49(16) .
F10 C54 C52 109.78(14) .
O3 C55 C56 110.22(15) .
O3 C55 C57 110.33(17) .
C56 C55 C57 110.96(17) .
O3 C55 H55A 108.4 .
C56 C55 H55A 108.4 .
C57 C55 H55A 108.4 .
F15 C56 F13 107.5(2) .
F15 C56 F14 106.82(18) .
F13 C56 F14 107.0(2) .
F15 C56 C55 114.4(2) .
F13 C56 C55 112.01(19) .
F14 C56 C55 108.77(17) .
F17 C57 F18 107.68(17) .
F17 C57 F16 106.1(2) .
F18 C57 F16 107.77(18) .
F17 C57 C55 114.15(17) .
F18 C57 C55 110.3(2) .
F16 C57 C55 110.48(16) .
O4 C58 C59 108.91(16) .
O4 C58 C60 109.36(17) .
C59 C58 C60 112.87(17) .
O4 C58 H58A 108.5 .
C59 C58 H58A 108.5 .
C60 C58 H58A 108.5 .
F21 C59 F20 107.94(18) .
F21 C59 F19 107.17(18) .
F20 C59 F19 106.41(18) .
F21 C59 C58 113.20(18) .
F20 C59 C58 112.93(18) .
F19 C59 C58 108.82(17) .
F24 C60 F22 107.3(2) .
F24 C60 F23 107.44(18) .
F22 C60 F23 107.43(19) .
F24 C60 C58 113.12(18) .
F22 C60 C58 110.49(18) .
F23 C60 C58 110.85(19) .
O7 Al2 O5 114.44(8) .
O7 Al2 O6 104.29(7) .
O5 Al2 O6 118.25(6) .
O7 Al2 O8 121.07(7) .
O5 Al2 O8 104.59(6) .
O6 Al2 O8 93.11(6) .
C61 O5 Al2 132.78(11) .
C64 O6 Al2 126.10(11) .
C64 O6 Li1 130.13(16) .
Al2 O6 Li1 93.67(10) .
C67 O7 Al2 147.43(13) .
C70 O8 Al2 125.47(12) .
C70 O8 Li1 132.67(13) .
Al2 O8 Li1 93.75(10) .
O5 C61 C62 109.06(16) .
O5 C61 C63 109.19(17) .
C62 C61 C63 112.28(19) .
O5 C61 H61A 108.8 .
C62 C61 H61A 108.8 .
C63 C61 H61A 108.8 .
F29 C62 F30 108.4(2) .
F29 C62 F28 106.9(2) .
F30 C62 F28 106.26(19) .
F29 C62 C61 113.25(18) .
F30 C62 C61 109.4(2) .
F28 C62 C61 112.34(19) .
F26 C63 F25 108.7(2) .
F26 C63 F27 107.6(2) .
F25 C63 F27 105.7(2) .
F26 C63 C61 110.8(2) .
F25 C63 C61 112.9(2) .
F27 C63 C61 110.9(2) .
O6 C64 C65 110.49(18) .
O6 C64 C66 109.29(15) .
C65 C64 C66 111.67(17) .
O6 C64 H64A 108.4 .
C65 C64 H64A 108.4 .
C66 C64 H64A 108.4 .
F31 C65 F33 106.6(2) .
F31 C65 F32 107.39(17) .
F33 C65 F32 107.15(18) .
F31 C65 C64 113.57(17) .
F33 C65 C64 110.61(16) .
F32 C65 C64 111.2(2) .
F36 C66 F34 108.4(2) .
F36 C66 F35 107.25(18) .
F34 C66 F35 105.09(19) .
F36 C66 C64 111.15(18) .
F34 C66 C64 111.00(17) .
F35 C66 C64 113.6(2) .
O7 C67 C68 107.71(18) .
O7 C67 C69 109.23(17) .
C68 C67 C69 112.52(17) .
O7 C67 H67A 109.1 .
C68 C67 H67A 109.1 .
C69 C67 H67A 109.1 .
F37 C68 F38 107.3(2) .
F37 C68 F39 107.54(18) .
F38 C68 F39 106.04(19) .
F37 C68 C67 113.70(19) .
F38 C68 C67 109.47(17) .
F39 C68 C67 112.4(2) .
F40 C69 F41 106.6(2) .
F40 C69 F42 106.8(3) .
F41 C69 F42 108.3(2) .
F40 C69 C67 110.43(18) .
F41 C69 C67 113.0(2) .
F42 C69 C67 111.4(2) .
O8 C70 C72 109.85(13) .
O8 C70 C71 109.96(16) .
C72 C70 C71 111.48(15) .
O8 C70 H70A 108.5 .
C72 C70 H70A 108.5 .
C71 C70 H70A 108.5 .
F45 C71 F43 106.98(19) .
F45 C71 F44 107.58(16) .
F43 C71 F44 107.40(15) .
F45 C71 C70 113.48(15) .
F43 C71 C70 110.26(15) .
F44 C71 C70 110.87(18) .
F47 C72 F48 106.81(16) .
F47 C72 F46 107.17(17) .
F48 C72 F46 107.08(19) .
F47 C72 C70 114.11(18) .
F48 C72 C70 109.01(16) .
F46 C72 C70 112.30(15) .
O8 Li1 O6 79.35(12) .
O8 Li1 O3 114.67(15) .
O6 Li1 O3 143.71(17) .
O8 Li1 O1 135.97(17) .
O6 Li1 O1 114.71(15) .
O3 Li1 O1 79.41(12) .
C73 Cl1 H73A 13.7 .
C75 C73 C74 120.3 2_633
C75 C73 Cl1 126.28(10) 2_633
C74 C73 Cl1 113.37(10) .
C75 C73 H73A 119.9 2_633
C74 C73 H73A 119.9 .
Cl1 C73 H73A 6.8 .
C73 C74 C75 119.9 .
C73 C74 H74A 120.0 .
C75 C74 H74A 120.0 .
C73 C75 C74 119.8 2_633
C73 C75 H75A 120.8 2_633
C74 C75 H75A 119.4 .

loop_
_geom_bond_atom_site_label_1
_geom_bond_atom_site_label_2
_geom_bond_distance
_geom_bond_site_symmetry_2
Ga1 C15 1.9130(14) .
Ga1 C39 1.9145(16) .
C1 C2 1.512(2) .
C1 H1A 0.9800 .
C1 H1B 0.9800 .
C1 H1C 0.9800 .
C2 C3 1.387(3) .
C2 C9 1.389(3) .
C3 C4 1.390(2) .
C3 H3A 0.9500 .
C4 C6 1.401(3) .
C4 C5 1.512(3) .
C5 H5A 0.9800 .
C5 H5B 0.9800 .
C5 H5C 0.9800 .
C6 C7 1.410(2) .
C6 C10 1.493(2) .
C7 C9 1.398(2) .
C7 C8 1.518(3) .
C8 H8A 0.9800 .
C8 H8B 0.9800 .
C8 H8C 0.9800 .
C9 H9A 0.9500 .
C10 C11 1.392(2) .
C10 C15 1.402(2) .
C11 C12 1.385(3) .
C11 H11A 0.9500 .
C12 C13 1.393(3) .
C12 H12A 0.9500 .
C13 C14 1.392(2) .
C13 H13A 0.9500 .
C14 C15 1.397(2) .
C14 C16 1.495(2) .
C16 C17 1.402(3) .
C16 C23 1.410(2) .
C17 C19 1.389(3) .
C17 C18 1.517(2) .
C18 H18A 0.9800 .
C18 H18B 0.9800 .
C18 H18C 0.9800 .
C19 C20 1.390(3) .
C19 H19A 0.9500 .
C20 C22 1.393(3) .
C20 C21 1.507(3) .
C21 H21A 0.9800 .
C21 H21B 0.9800 .
C21 H21C 0.9800 .
C22 C23 1.392(3) .
C22 H22A 0.9500 .
C23 C24 1.510(3) .
C24 H24A 0.9800 .
C24 H24B 0.9800 .
C24 H24C 0.9800 .
C25 C26 1.506(3) .
C25 H25A 0.9800 .
C25 H25B 0.9800 .
C25 H25C 0.9800 .
C26 C27 1.398(3) .
C26 C33 1.402(3) .
C27 C28 1.385(3) .
C27 H27A 0.9500 .
C28 C30 1.385(3) .
C28 C29 1.512(3) .
C29 H29A 0.9800 .
C29 H29B 0.9800 .
C29 H29C 0.9800 .
C30 C31 1.394(3) .
C30 H30A 0.9500 .
C31 C33 1.396(3) .
C31 C32 1.515(3) .
C32 H32A 0.9800 .
C32 H32B 0.9800 .
C32 H32C 0.9800 .
C33 C34 1.485(3) .
C34 C35 1.401(3) .
C34 C39 1.413(3) .
C35 C36 1.373(3) .
C35 H35A 0.9500 .
C36 C37 1.385(3) .
C36 H36A 0.9500 .
C37 C38 1.392(3) .
C37 H37A 0.9500 .
C38 C39 1.392(3) .
C38 C40 1.493(3) .
C40 C41 1.406(3) .
C40 C47 1.414(3) .
C41 C43 1.385(3) .
C41 C42 1.510(3) .
C42 H42A 0.9800 .
C42 H42B 0.9800 .
C42 H42C 0.9800 .
C43 C44 1.386(3) .
C43 H43A 0.9500 .
C44 C46 1.377(3) .
C44 C45 1.516(3) .
C45 H45A 0.9800 .
C45 H45B 0.9800 .
C45 H45C 0.9800 .
C46 C47 1.398(3) .
C46 H46A 0.9500 .
C47 C48 1.509(3) .
C48 H48A 0.9800 .
C48 H48B 0.9800 .
C48 H48C 0.9800 .
Al1 O4 1.7156(14) .
Al1 O2 1.7225(12) .
Al1 O1 1.7626(13) .
Al1 O3 1.7679(12) .
F1 C51 1.330(2) .
F2 C51 1.342(3) .
F3 C51 1.332(2) .
F4 C50 1.334(2) .
F5 C50 1.322(2) .
F6 C50 1.334(2) .
F7 C53 1.320(3) .
F8 C53 1.332(3) .
F9 C53 1.324(3) .
F10 C54 1.349(2) .
F11 C54 1.320(2) .
F12 C54 1.335(2) .
F13 C56 1.325(3) .
F14 C56 1.345(3) .
F15 C56 1.322(3) .
F16 C57 1.334(3) .
F17 C57 1.310(3) .
F18 C57 1.328(2) .
F19 C59 1.344(3) .
F20 C59 1.331(3) .
F21 C59 1.318(2) .
F22 C60 1.317(3) .
F23 C60 1.342(3) .
F24 C60 1.316(2) .
O1 C49 1.3982(19) .
O1 Li1 2.031(3) .
O2 C52 1.369(2) .
O3 C55 1.393(2) .
O3 Li1 2.020(4) .
O4 C58 1.367(2) .
C49 C50 1.518(3) .
C49 C51 1.527(3) .
C49 H49A 1.0000 .
C52 C53 1.521(3) .
C52 C54 1.525(3) .
C52 H52A 1.0000 .
C55 C56 1.525(3) .
C55 C57 1.527(3) .
C55 H55A 1.0000 .
C58 C59 1.512(3) .
C58 C60 1.528(3) .
C58 H58A 1.0000 .
Al2 O7 1.7043(13) .
Al2 O5 1.7177(15) .
Al2 O6 1.7681(13) .
Al2 O8 1.7721(12) .
F25 C63 1.311(3) .
F26 C63 1.300(3) .
F27 C63 1.317(3) .
F28 C62 1.332(3) .
F29 C62 1.321(3) .
F30 C62 1.331(3) .
F31 C65 1.327(3) .
F32 C65 1.340(2) .
F33 C65 1.331(3) .
F34 C66 1.324(3) .
F35 C66 1.327(3) .
F36 C66 1.323(3) .
F37 C68 1.302(3) .
F38 C68 1.335(3) .
F39 C68 1.343(3) .
F40 C69 1.318(3) .
F41 C69 1.318(3) .
F42 C69 1.339(3) .
F43 C71 1.329(2) .
F44 C71 1.338(2) .
F45 C71 1.320(3) .
F46 C72 1.337(2) .
F47 C72 1.319(3) .
F48 C72 1.337(3) .
O5 C61 1.377(2) .
O6 C64 1.394(2) .
O6 Li1 2.016(3) .
O7 C67 1.363(2) .
O8 C70 1.387(2) .
O8 Li1 2.010(3) .
C61 C62 1.516(3) .
C61 C63 1.531(3) .
C61 H61A 1.0000 .
C64 C65 1.518(3) .
C64 C66 1.524(3) .
C64 H64A 1.0000 .
C67 C68 1.516(3) .
C67 C69 1.526(3) .
C67 H67A 1.0000 .
C70 C72 1.521(2) .
C70 C71 1.533(3) .
C70 H70A 1.0000 .
Cl1 C73 1.423(3) .
Cl1 H73A 0.4830 .
C73 C75 1.3839 2_633
C73 C74 1.3900 .
C73 H73A 0.9601 .
C74 C75 1.3990 .
C74 H74A 0.9631 .
C75 C73 1.3839 2_633
C75 H75A 0.9571 .

loop_
_geom_torsion_atom_site_label_1
_geom_torsion_atom_site_label_2
_geom_torsion_atom_site_label_3
_geom_torsion_atom_site_label_4
_geom_torsion
_geom_torsion_site_symmetry_1
_geom_torsion_site_symmetry_4
C9 C2 C3 C4 -1.6(3) . .
C1 C2 C3 C4 178.76(17) . .
C2 C3 C4 C6 -0.3(3) . .
C2 C3 C4 C5 178.43(17) . .
C3 C4 C6 C7 3.0(2) . .
C5 C4 C6 C7 -175.70(16) . .
C3 C4 C6 C10 -178.34(15) . .
C5 C4 C6 C10 2.9(2) . .
C4 C6 C7 C9 -3.8(2) . .
C10 C6 C7 C9 177.54(15) . .
C4 C6 C7 C8 171.13(16) . .
C10 C6 C7 C8 -7.5(2) . .
C3 C2 C9 C7 0.7(3) . .
C1 C2 C9 C7 -179.61(17) . .
C6 C7 C9 C2 1.9(3) . .
C8 C7 C9 C2 -173.07(17) . .
C4 C6 C10 C11 -73.9(2) . .
C7 C6 C10 C11 104.7(2) . .
C4 C6 C10 C15 105.82(19) . .
C7 C6 C10 C15 -75.5(2) . .
C15 C10 C11 C12 -0.6(3) . .
C6 C10 C11 C12 179.15(18) . .
C10 C11 C12 C13 0.7(3) . .
C11 C12 C13 C14 0.4(3) . .
C12 C13 C14 C15 -1.6(3) . .
C12 C13 C14 C16 174.23(18) . .
C13 C14 C15 C10 1.7(3) . .
C16 C14 C15 C10 -174.22(16) . .
C13 C14 C15 Ga1 179.86(14) . .
C16 C14 C15 Ga1 4.0(2) . .
C11 C10 C15 C14 -0.6(3) . .
C6 C10 C15 C14 179.65(16) . .
C11 C10 C15 Ga1 -178.85(14) . .
C6 C10 C15 Ga1 1.4(2) . .
C13 C14 C16 C17 -97.4(2) . .
C15 C14 C16 C17 78.4(2) . .
C13 C14 C16 C23 81.2(2) . .
C15 C14 C16 C23 -103.03(19) . .
C23 C16 C17 C19 2.2(2) . .
C14 C16 C17 C19 -179.20(14) . .
C23 C16 C17 C18 -175.04(15) . .
C14 C16 C17 C18 3.6(2) . .
C16 C17 C19 C20 0.1(2) . .
C18 C17 C19 C20 177.40(15) . .
C17 C19 C20 C22 -1.2(2) . .
C17 C19 C20 C21 -179.61(15) . .
C19 C20 C22 C23 0.0(2) . .
C21 C20 C22 C23 178.40(15) . .
C20 C22 C23 C16 2.2(2) . .
C20 C22 C23 C24 -175.87(16) . .
C17 C16 C23 C22 -3.3(2) . .
C14 C16 C23 C22 178.12(14) . .
C17 C16 C23 C24 174.74(15) . .
C14 C16 C23 C24 -3.8(2) . .
C33 C26 C27 C28 1.8(3) . .
C25 C26 C27 C28 -174.56(19) . .
C26 C27 C28 C30 2.0(3) . .
C26 C27 C28 C29 -177.94(19) . .
C27 C28 C30 C31 -3.2(3) . .
C29 C28 C30 C31 176.72(19) . .
C28 C30 C31 C33 0.6(3) . .
C28 C30 C31 C32 179.08(18) . .
C30 C31 C33 C26 3.3(3) . .
C32 C31 C33 C26 -175.16(17) . .
C30 C31 C33 C34 -179.45(16) . .
C32 C31 C33 C34 2.1(3) . .
C27 C26 C33 C31 -4.4(3) . .
C25 C26 C33 C31 171.87(18) . .
C27 C26 C33 C34 178.33(16) . .
C25 C26 C33 C34 -5.4(3) . .
C31 C33 C34 C35 -82.9(3) . .
C26 C33 C34 C35 94.3(3) . .
C31 C33 C34 C39 94.4(2) . .
C26 C33 C34 C39 -88.3(2) . .
C39 C34 C35 C36 0.4(4) . .
C33 C34 C35 C36 177.9(3) . .
C34 C35 C36 C37 -1.2(5) . .
C35 C36 C37 C38 0.7(5) . .
C36 C37 C38 C39 0.6(4) . .
C36 C37 C38 C40 -178.5(3) . .
C37 C38 C39 C34 -1.5(4) . .
C40 C38 C39 C34 177.7(2) . .
C37 C38 C39 Ga1 179.2(2) . .
C40 C38 C39 Ga1 -1.7(2) . .
C35 C34 C39 C38 1.0(3) . .
C33 C34 C39 C38 -176.5(2) . .
C35 C34 C39 Ga1 -179.9(2) . .
C33 C34 C39 Ga1 2.7(3) . .
C37 C38 C40 C41 -67.9(3) . .
C39 C38 C40 C41 113.0(2) . .
C37 C38 C40 C47 109.3(3) . .
C39 C38 C40 C47 -69.8(2) . .
C47 C40 C41 C43 0.2(2) . .
C38 C40 C41 C43 177.38(16) . .
C47 C40 C41 C42 -177.66(17) . .
C38 C40 C41 C42 -0.5(2) . .
C40 C41 C43 C44 0.3(3) . .
C42 C41 C43 C44 178.15(18) . .
C41 C43 C44 C46 0.6(3) . .
C41 C43 C44 C45 -179.16(19) . .
C43 C44 C46 C47 -1.9(3) . .
C45 C44 C46 C47 177.83(18) . .
C44 C46 C47 C40 2.3(3) . .
C44 C46 C47 C48 -170.06(18) . .
C41 C40 C47 C46 -1.4(2) . .
C38 C40 C47 C46 -178.64(15) . .
C41 C40 C47 C48 170.73(17) . .
C38 C40 C47 C48 -6.5(2) . .
O4 Al1 O1 C49 107.42(13) . .
O2 Al1 O1 C49 -24.50(14) . .
O3 Al1 O1 C49 -145.67(13) . .
O4 Al1 O1 Li1 -103.22(10) . .
O2 Al1 O1 Li1 124.86(10) . .
O3 Al1 O1 Li1 3.70(10) . .
O4 Al1 O2 C52 33.73(18) . .
O1 Al1 O2 C52 166.33(16) . .
O3 Al1 O2 C52 -89.60(17) . .
O4 Al1 O3 C55 -31.19(15) . .
O2 Al1 O3 C55 98.58(14) . .
O1 Al1 O3 C55 -150.68(14) . .
O4 Al1 O3 Li1 115.76(11) . .
O2 Al1 O3 Li1 -114.46(11) . .
O1 Al1 O3 Li1 -3.72(10) . .
O2 Al1 O4 C58 40.2(2) . .
O1 Al1 O4 C58 -86.8(2) . .
O3 Al1 O4 C58 171.3(2) . .
Al1 O1 C49 C50 166.02(11) . .
Li1 O1 C49 C50 28.8(2) . .
Al1 O1 C49 C51 -70.41(17) . .
Li1 O1 C49 C51 152.39(16) . .
O1 C49 C50 F5 60.73(19) . .
C51 C49 C50 F5 -62.80(19) . .
O1 C49 C50 F4 -177.15(14) . .
C51 C49 C50 F4 59.3(2) . .
O1 C49 C50 F6 -58.72(18) . .
C51 C49 C50 F6 177.75(14) . .
O1 C49 C51 F1 168.11(16) . .
C50 C49 C51 F1 -69.4(2) . .
O1 C49 C51 F3 -69.7(2) . .
C50 C49 C51 F3 52.7(2) . .
O1 C49 C51 F2 49.32(19) . .
C50 C49 C51 F2 171.79(14) . .
Al1 O2 C52 C53 125.37(16) . .
Al1 O2 C52 C54 -111.61(16) . .
O2 C52 C53 F7 -47.0(2) . .
C54 C52 C53 F7 -168.75(19) . .
O2 C52 C53 F9 73.9(2) . .
C54 C52 C53 F9 -47.8(2) . .
O2 C52 C53 F8 -165.58(15) . .
C54 C52 C53 F8 72.7(2) . .
O2 C52 C54 F11 -48.6(2) . .
C53 C52 C54 F11 73.7(2) . .
O2 C52 C54 F12 -171.27(15) . .
C53 C52 C54 F12 -48.9(2) . .
O2 C52 C54 F10 70.5(2) . .
C53 C52 C54 F10 -167.11(18) . .
Al1 O3 C55 C56 -75.18(19) . .
Li1 O3 C55 C56 151.03(18) . .
Al1 O3 C55 C57 161.93(13) . .
Li1 O3 C55 C57 28.1(3) . .
O3 C55 C56 F15 -59.3(2) . .
C57 C55 C56 F15 63.3(2) . .
O3 C55 C56 F13 178.10(19) . .
C57 C55 C56 F13 -59.4(3) . .
O3 C55 C56 F14 60.0(2) . .
C57 C55 C56 F14 -177.45(18) . .
O3 C55 C57 F17 70.5(2) . .
C56 C55 C57 F17 -51.9(3) . .
O3 C55 C57 F18 -168.05(17) . .
C56 C55 C57 F18 69.5(2) . .
O3 C55 C57 F16 -49.0(2) . .
C56 C55 C57 F16 -171.43(18) . .
Al1 O4 C58 C59 -124.02(19) . .
Al1 O4 C58 C60 112.2(2) . .
O4 C58 C59 F21 -56.7(2) . .
C60 C58 C59 F21 64.9(2) . .
O4 C58 C59 F20 -179.75(15) . .
C60 C58 C59 F20 -58.1(2) . .
O4 C58 C59 F19 62.33(19) . .
C60 C58 C59 F19 -176.02(16) . .
O4 C58 C60 F24 64.5(2) . .
C59 C58 C60 F24 -56.9(3) . .
O4 C58 C60 F22 -55.8(2) . .
C59 C58 C60 F22 -177.20(17) . .
O4 C58 C60 F23 -174.78(16) . .
C59 C58 C60 F23 63.8(2) . .
O7 Al2 O5 C61 26.87(18) . .
O6 Al2 O5 C61 -96.63(16) . .
O8 Al2 O5 C61 161.63(15) . .
O7 Al2 O6 C64 -21.77(17) . .
O5 Al2 O6 C64 106.65(15) . .
O8 Al2 O6 C64 -144.95(15) . .
O7 Al2 O6 Li1 126.02(11) . .
O5 Al2 O6 Li1 -105.55(11) . .
O8 Al2 O6 Li1 2.84(10) . .
O5 Al2 O7 C67 62.8(3) . .
O6 Al2 O7 C67 -166.5(3) . .
O8 Al2 O7 C67 -63.9(3) . .
O7 Al2 O8 C70 96.69(14) . .
O5 Al2 O8 C70 -34.31(13) . .
O6 Al2 O8 C70 -154.57(12) . .
O7 Al2 O8 Li1 -111.59(12) . .
O5 Al2 O8 Li1 117.41(10) . .
O6 Al2 O8 Li1 -2.85(10) . .
Al2 O5 C61 C62 -115.51(17) . .
Al2 O5 C61 C63 121.47(17) . .
O5 C61 C62 F29 -54.3(2) . .
C63 C61 C62 F29 66.9(3) . .
O5 C61 C62 F30 66.7(2) . .
C63 C61 C62 F30 -172.12(19) . .
O5 C61 C62 F28 -175.52(16) . .
C63 C61 C62 F28 -54.4(2) . .
O5 C61 C63 F26 -51.3(2) . .
C62 C61 C63 F26 -172.4(2) . .
O5 C61 C63 F25 70.9(3) . .
C62 C61 C63 F25 -50.2(3) . .
O5 C61 C63 F27 -170.8(2) . .
C62 C61 C63 F27 68.2(3) . .
Al2 O6 C64 C65 -72.39(18) . .
Li1 O6 C64 C65 151.69(16) . .
Al2 O6 C64 C66 164.36(14) . .
Li1 O6 C64 C66 28.4(2) . .
O6 C64 C65 F31 -62.5(2) . .
C66 C64 C65 F31 59.4(2) . .
O6 C64 C65 F33 57.4(2) . .
C66 C64 C65 F33 179.21(17) . .
O6 C64 C65 F32 176.27(15) . .
C66 C64 C65 F32 -61.9(2) . .
O6 C64 C66 F36 -170.13(19) . .
C65 C64 C66 F36 67.3(2) . .
O6 C64 C66 F34 -49.4(2) . .
C65 C64 C66 F34 -171.95(17) . .
O6 C64 C66 F35 68.8(2) . .
C65 C64 C66 F35 -53.8(2) . .
Al2 O7 C67 C68 112.7(3) . .
Al2 O7 C67 C69 -124.8(3) . .
O7 C67 C68 F37 54.4(2) . .
C69 C67 C68 F37 -66.1(3) . .
O7 C67 C68 F38 -65.6(2) . .
C69 C67 C68 F38 173.95(19) . .
O7 C67 C68 F39 176.84(17) . .
C69 C67 C68 F39 56.4(3) . .
O7 C67 C69 F40 58.0(3) . .
C68 C67 C69 F40 177.6(2) . .
O7 C67 C69 F41 -61.2(3) . .
C68 C67 C69 F41 58.3(3) . .
O7 C67 C69 F42 176.6(2) . .
C68 C67 C69 F42 -63.9(3) . .
Al2 O8 C70 C72 -74.97(19) . .
Li1 O8 C70 C72 145.05(19) . .
Al2 O8 C70 C71 161.98(11) . .
Li1 O8 C70 C71 22.0(2) . .
O8 C70 C71 F45 67.39(19) . .
C72 C70 C71 F45 -54.7(2) . .
O8 C70 C71 F43 -52.6(2) . .
C72 C70 C71 F43 -174.69(17) . .
O8 C70 C71 F44 -171.41(14) . .
C72 C70 C71 F44 66.5(2) . .
O8 C70 C72 F47 -59.0(2) . .
C71 C70 C72 F47 63.1(2) . .
O8 C70 C72 F48 60.3(2) . .
C71 C70 C72 F48 -177.59(16) . .
O8 C70 C72 F46 178.76(18) . .
C71 C70 C72 F46 -59.1(2) . .
C70 O8 Li1 O6 150.88(16) . .
Al2 O8 Li1 O6 2.54(9) . .
C70 O8 Li1 O3 -64.4(2) . .
Al2 O8 Li1 O3 147.25(13) . .
C70 O8 Li1 O1 36.2(3) . .
Al2 O8 Li1 O1 -112.1(2) . .
C64 O6 Li1 O8 143.18(15) . .
Al2 O6 Li1 O8 -2.54(9) . .
C64 O6 Li1 O3 25.7(4) . .
Al2 O6 Li1 O3 -120.0(3) . .
C64 O6 Li1 O1 -80.9(2) . .
Al2 O6 Li1 O1 133.41(15) . .
C55 O3 Li1 O8 -77.2(2) . .
Al1 O3 Li1 O8 139.25(13) . .
C55 O3 Li1 O6 29.2(4) . .
Al1 O3 Li1 O6 -114.4(3) . .
C55 O3 Li1 O1 146.82(16) . .
Al1 O3 Li1 O1 3.27(9) . .
C49 O1 Li1 O8 28.8(3) . .
Al1 O1 Li1 O8 -118.0(2) . .
C49 O1 Li1 O6 -71.8(2) . .
Al1 O1 Li1 O6 141.47(15) . .
C49 O1 Li1 O3 143.44(15) . .
Al1 O1 Li1 O3 -3.28(9) . .
C75 C73 C74 C75 -0.1 2_633 .
Cl1 C73 C74 C75 177.45(10) . .
C73 C74 C75 C73 0.1 . 2_633
